data_4106929
loop_
_publ_author_name
'Scott A. Snyder'
'Daniel S. Treitler'
'Alexandria P. Brucks'
'Wesley Sattler'

_publ_section_title
;
 A General Strategy for the Stereocontrolled Preparation of Diverse 8- and
 9-Membered Laurencia-Type Bromoethers
;
_journal_name_full 'Journal of the American Chemical Society'
_journal_page_first 15898
_journal_page_last 15901
_journal_paper_doi 10.1021/ja2069449
_journal_volume 133
_journal_year 2011
_chemical_formula_sum 'C11 H21 Br O3'
_chemical_formula_weight 281.19
_chemical_name_systematic
; 
 ? 
;
_space_group_IT_number 14
_symmetry_cell_setting monoclinic
_symmetry_space_group_name_Hall '-P 2ybc'
_symmetry_space_group_name_H-M 'P 1 21/c 1'
_atom_sites_solution_hydrogens geom
_atom_sites_solution_primary direct
_atom_sites_solution_secondary difmap
_audit_creation_method SHELXL-97
_cell_angle_alpha 90.00
_cell_angle_beta 96.648(3)
_cell_angle_gamma 90.00
_cell_formula_units_Z 4
_cell_length_a 18.661(3)
_cell_length_b 8.7754(16)
_cell_length_c 7.9279(15)
_cell_measurement_reflns_used 4517
_cell_measurement_temperature 150(2)
_cell_measurement_theta_max 27.44
_cell_measurement_theta_min 3.20
_cell_volume 1289.5(4)
_computing_cell_refinement 'Bruker SAINT'
_computing_data_collection 'Bruker APEX2'
_computing_data_reduction 'Bruker SAINT'
_computing_molecular_graphics 'Bruker SHELXTL'
_computing_publication_material 'Bruker SHELXTL'
_computing_structure_refinement 'SHELXL-97 (Sheldrick, 2008)'
_computing_structure_solution 'SHELXS-97 (Sheldrick, 2008)'
_diffrn_ambient_temperature 150(2)
_diffrn_measured_fraction_theta_full 0.999
_diffrn_measured_fraction_theta_max 0.999
_diffrn_measurement_device_type 'Bruker APEX-II CCD'
_diffrn_measurement_method '\f and \w scans'
_diffrn_radiation_monochromator graphite
_diffrn_radiation_source 'fine-focus sealed tube'
_diffrn_radiation_type MoK\a
_diffrn_radiation_wavelength 0.71073
_diffrn_reflns_av_R_equivalents 0.0754
_diffrn_reflns_av_sigmaI/netI 0.0632
_diffrn_reflns_limit_h_max 26
_diffrn_reflns_limit_h_min -26
_diffrn_reflns_limit_k_max 12
_diffrn_reflns_limit_k_min -12
_diffrn_reflns_limit_l_max 11
_diffrn_reflns_limit_l_min -11
_diffrn_reflns_number 20373
_diffrn_reflns_theta_full 30.71
_diffrn_reflns_theta_max 30.71
_diffrn_reflns_theta_min 2.20
_exptl_absorpt_coefficient_mu 3.175
_exptl_absorpt_correction_T_max 0.9108
_exptl_absorpt_correction_T_min 0.6305
_exptl_absorpt_correction_type empirical
_exptl_absorpt_process_details SADABS
_exptl_crystal_colour COLORLESS
_exptl_crystal_density_diffrn 1.448
_exptl_crystal_description ?BLOCK
_exptl_crystal_F_000 584
_exptl_crystal_size_max 0.16
_exptl_crystal_size_mid 0.10
_exptl_crystal_size_min 0.03
_refine_diff_density_max 0.499
_refine_diff_density_min -0.523
_refine_diff_density_rms 0.080
_refine_ls_extinction_method none
_refine_ls_goodness_of_fit_ref 1.026
_refine_ls_hydrogen_treatment constr
_refine_ls_matrix_type full
_refine_ls_number_parameters 140
_refine_ls_number_reflns 4005
_refine_ls_number_restraints 0
_refine_ls_restrained_S_all 1.026
_refine_ls_R_factor_all 0.0965
_refine_ls_R_factor_gt 0.0440
_refine_ls_shift/su_max 0.001
_refine_ls_shift/su_mean 0.000
_refine_ls_structure_factor_coef Fsqd
_refine_ls_weighting_details 'calc w=1/[\s^2^(Fo^2^)+(0.0379P)^2^+0.0000P] where P=(Fo^2^+2Fc^2^)/3'
_refine_ls_weighting_scheme calc
_refine_ls_wR_factor_gt 0.0830
_refine_ls_wR_factor_ref 0.0974
_reflns_number_gt 2392
_reflns_number_total 4005
_reflns_threshold_expression >2sigma(I)
_cod_data_source_file ja2069449_si_002.cif
_cod_data_source_block dw8ds10
_cod_database_code 4106929

loop_
_symmetry_equiv_pos_as_xyz
'x, y, z'
'-x, y+1/2, -z+1/2'
'-x, -y, -z'
'x, -y-1/2, z-1/2'

loop_
_atom_site_label
_atom_site_type_symbol
_atom_site_fract_x
_atom_site_fract_y
_atom_site_fract_z
_atom_site_U_iso_or_equiv
_atom_site_adp_type
_atom_site_occupancy
_atom_site_symmetry_multiplicity
_atom_site_calc_flag
_atom_site_refinement_flags
Br1 Br 0.390959(15) 0.38944(4) 0.23842(4) 0.05080(13) Uani 1 1 d .
O1 O 0.02302(9) 0.37936(18) 0.2518(2) 0.0301(4) Uani 1 1 d .
H1 H 0.0058 0.4074 0.1541 0.036 Uiso 1 1 calc R
O2 O 0.03752(8) 0.64904(17) 0.08175(19) 0.0231(4) Uani 1 1 d .
H2 H 0.0163 0.7207 0.1256 0.028 Uiso 1 1 calc R
O3 O 0.22273(8) 0.59683(16) 0.44299(18) 0.0194(3) Uani 1 1 d .
C1 C 0.44356(15) 0.7212(4) 0.4192(4) 0.0508(8) Uani 1 1 d .
H1B H 0.4546 0.8302 0.4141 0.076 Uiso 1 1 calc R
H1C H 0.4752 0.6641 0.3515 0.076 Uiso 1 1 calc R
H1D H 0.4513 0.6865 0.5374 0.076 Uiso 1 1 calc R
C2 C 0.36482(13) 0.6943(3) 0.3480(3) 0.0342(6) Uani 1 1 d .
H2B H 0.3339 0.7654 0.4042 0.041 Uiso 1 1 calc R
H2C H 0.3589 0.7186 0.2252 0.041 Uiso 1 1 calc R
C3 C 0.22754(14) 0.4238(3) 0.6832(3) 0.0283(6) Uani 1 1 d .
H3A H 0.2643 0.4904 0.7428 0.042 Uiso 1 1 calc R
H3B H 0.2511 0.3421 0.6259 0.042 Uiso 1 1 calc R
H3C H 0.1980 0.3794 0.7652 0.042 Uiso 1 1 calc R
C4 C 0.25836(12) 0.5074(3) 0.3264(3) 0.0214(5) Uani 1 1 d .
H4A H 0.2472 0.3972 0.3423 0.026 Uiso 1 1 calc R
C5 C 0.33891(12) 0.5333(3) 0.3716(3) 0.0295(6) Uani 1 1 d .
H5A H 0.3510 0.5066 0.4942 0.035 Uiso 1 1 calc R
C6 C 0.12183(12) 0.4179(2) 0.4577(3) 0.0203(5) Uani 1 1 d .
H6A H 0.0954 0.3654 0.5421 0.024 Uiso 1 1 calc R
H6B H 0.1457 0.3383 0.3956 0.024 Uiso 1 1 calc R
C7 C 0.22964(12) 0.5552(3) 0.1473(3) 0.0234(5) Uani 1 1 d .
H7A H 0.2588 0.5047 0.0667 0.028 Uiso 1 1 calc R
H7B H 0.2364 0.6666 0.1365 0.028 Uiso 1 1 calc R
C8 C 0.06698(12) 0.4984(3) 0.3319(3) 0.0212(5) Uani 1 1 d .
H8A H 0.0360 0.5635 0.3973 0.025 Uiso 1 1 calc R
C9 C 0.15035(12) 0.5179(3) 0.0956(3) 0.0214(5) Uani 1 1 d .
H9A H 0.1438 0.4065 0.1057 0.026 Uiso 1 1 calc R
H9B H 0.1381 0.5452 -0.0255 0.026 Uiso 1 1 calc R
C10 C 0.18007(11) 0.5155(3) 0.5534(3) 0.0208(5) Uani 1 1 d .
H10A H 0.1551 0.5937 0.6174 0.025 Uiso 1 1 calc R
C11 C 0.09708(11) 0.5981(2) 0.1989(3) 0.0181(4) Uani 1 1 d .
H11A H 0.1213 0.6888 0.2566 0.022 Uiso 1 1 calc R

loop_
_atom_site_aniso_label
_atom_site_aniso_U_11
_atom_site_aniso_U_22
_atom_site_aniso_U_33
_atom_site_aniso_U_23
_atom_site_aniso_U_13
_atom_site_aniso_U_12
Br1 0.02617(15) 0.0635(2) 0.0639(2) -0.01598(17) 0.01044(13) 0.01369(14)
O1 0.0328(10) 0.0301(10) 0.0252(9) 0.0072(8) -0.0063(7) -0.0129(8)
O2 0.0228(8) 0.0207(9) 0.0247(9) -0.0008(7) -0.0016(7) 0.0067(6)
O3 0.0208(8) 0.0187(8) 0.0196(8) -0.0004(6) 0.0065(6) -0.0016(6)
C1 0.0293(15) 0.076(2) 0.0473(18) -0.0109(16) 0.0059(13) -0.0192(15)
C2 0.0247(13) 0.0500(17) 0.0287(14) 0.0001(13) 0.0065(11) -0.0085(12)
C3 0.0309(13) 0.0320(14) 0.0213(12) 0.0034(10) 0.0002(10) -0.0045(11)
C4 0.0198(11) 0.0233(12) 0.0221(12) 0.0001(10) 0.0066(9) 0.0005(9)
C5 0.0210(12) 0.0415(16) 0.0266(13) -0.0007(12) 0.0057(10) 0.0037(11)
C6 0.0218(11) 0.0186(12) 0.0213(11) 0.0017(9) 0.0052(9) -0.0017(9)
C7 0.0220(12) 0.0275(13) 0.0223(12) 0.0011(10) 0.0098(10) 0.0027(9)
C8 0.0196(11) 0.0210(12) 0.0235(12) -0.0021(10) 0.0038(9) -0.0015(9)
C9 0.0230(12) 0.0240(12) 0.0177(11) 0.0006(9) 0.0046(9) 0.0027(9)
C10 0.0213(11) 0.0220(12) 0.0201(12) 0.0000(9) 0.0068(9) -0.0024(9)
C11 0.0189(10) 0.0163(11) 0.0190(11) 0.0006(9) 0.0013(8) 0.0016(9)

loop_
_atom_type_symbol
_atom_type_description
_atom_type_scat_dispersion_real
_atom_type_scat_dispersion_imag
_atom_type_scat_source
C C 0.0033 0.0016 'International Tables Vol C Tables 4.2.6.8 and 6.1.1.4'
H H 0.0000 0.0000 'International Tables Vol C Tables 4.2.6.8 and 6.1.1.4'
O O 0.0106 0.0060 'International Tables Vol C Tables 4.2.6.8 and 6.1.1.4'
Br Br -0.2901 2.4595 'International Tables Vol C Tables 4.2.6.8 and 6.1.1.4'

loop_
_geom_angle_atom_site_label_1
_geom_angle_atom_site_label_2
_geom_angle_atom_site_label_3
_geom_angle
C4 O3 C10 116.85(16)
C5 C2 C1 113.9(2)
O3 C4 C7 108.19(18)
O3 C4 C5 106.59(18)
C7 C4 C5 114.29(19)
C2 C5 C4 115.6(2)
C2 C5 Br1 110.34(16)
C4 C5 Br1 108.21(16)
C10 C6 C8 117.09(18)
C4 C7 C9 114.75(19)
O1 C8 C6 105.09(17)
O1 C8 C11 110.49(18)
C6 C8 C11 116.52(18)
C7 C9 C11 115.34(19)
O3 C10 C3 110.89(18)
O3 C10 C6 112.98(17)
C3 C10 C6 111.68(19)
O2 C11 C8 107.83(17)
O2 C11 C9 107.43(17)
C8 C11 C9 114.82(18)

loop_
_geom_bond_atom_site_label_1
_geom_bond_atom_site_label_2
_geom_bond_distance
Br1 C5 1.972(2)
O1 C8 1.430(3)
O2 C11 1.435(3)
O3 C4 1.433(2)
O3 C10 1.439(2)
C1 C2 1.530(3)
C2 C5 1.512(4)
C3 C10 1.510(3)
C4 C7 1.518(3)
C4 C5 1.522(3)
C6 C10 1.517(3)
C6 C8 1.518(3)
C7 C9 1.524(3)
C8 C11 1.526(3)
C9 C11 1.530(3)

loop_
_geom_hbond_atom_site_label_D
_geom_hbond_atom_site_label_H
_geom_hbond_atom_site_label_A
_geom_hbond_distance_DH
_geom_hbond_distance_HA
_geom_hbond_distance_DA
_geom_hbond_angle_DHA
_geom_hbond_site_symmetry_A
O1 H1 O2 0.84 2.01 2.764(2) 148.7 3_565
O2 H2 O1 0.84 1.89 2.729(2) 172.9 2
